data_7032004
loop_
_publ_author_name
'Liu, Dan'
'Liu, Xiaojuan'
'Liu, Yongxin'
'Yu, Yang'
'Chen, Fanglin'
'Wang, Cheng'

_publ_section_title
;
 Host-guest interaction dictated selective adsorption and fluorescence
 quenching of a luminescent lightweight metal-organic framework toward
 liquid explosives.
;
_journal_issue 40
_journal_name_full 'Dalton transactions (Cambridge, England : 2003)'
_journal_page_first 15237
_journal_page_last 15244
_journal_paper_doi 10.1039/c4dt01883d
_journal_volume 43
_journal_year 2014
_chemical_formula_moiety 'C32 H30 Mg2 N4 O12'
_chemical_formula_sum 'C32 H30 Mg2 N4 O12'
_chemical_formula_weight 711.22
_chemical_melting_point ?
_chemical_name_systematic
;
 ?
;
_space_group_crystal_system monoclinic
_space_group_IT_number 15
_space_group_name_Hall '-C 2yc'
_space_group_name_H-M_alt 'C 1 2/c 1'
_symmetry_space_group_name_Hall '-C 2yc'
_symmetry_space_group_name_H-M 'C 1 2/c 1'
_atom_sites_solution_hydrogens mixed
_audit_creation_method SHELXL-2013
_cell_angle_alpha 90
_cell_angle_beta 129.3800(10)
_cell_angle_gamma 90
_cell_formula_units_Z 4
_cell_length_a 18.1190(16)
_cell_length_b 17.2294(15)
_cell_length_c 13.4780(12)
_cell_measurement_reflns_used 2885
_cell_measurement_temperature 273(2)
_cell_measurement_theta_max 25.14
_cell_measurement_theta_min 1.87
_cell_volume 3252.3(5)
_computing_cell_refinement 'Bruker SMART'
_computing_data_collection 'Bruker SMART'
_computing_data_reduction 'Bruker SAINT'
_computing_molecular_graphics SHELXP-97
_computing_publication_material SHELXTL
_computing_structure_refinement 'SHELXL-2013 (Sheldrick, 2013)'
_computing_structure_solution 'SHELXS-97 (Sheldrick, 1990)'
_diffrn_ambient_temperature 273(2)
_diffrn_detector_area_resol_mean 9.00cm
_diffrn_measured_fraction_theta_full 0.978
_diffrn_measured_fraction_theta_max 0.991
_diffrn_measurement_device_type 'CCD area detector'
_diffrn_measurement_method 'phi and omega scans'
_diffrn_radiation_type MoK\a
_diffrn_radiation_wavelength 0.71073
_diffrn_reflns_av_R_equivalents 0.0353
_diffrn_reflns_av_unetI/netI 0.0416
_diffrn_reflns_Laue_measured_fraction_full 0.978
_diffrn_reflns_Laue_measured_fraction_max 0.991
_diffrn_reflns_limit_h_max 20
_diffrn_reflns_limit_h_min -21
_diffrn_reflns_limit_k_max 20
_diffrn_reflns_limit_k_min -19
_diffrn_reflns_limit_l_max 14
_diffrn_reflns_limit_l_min -16
_diffrn_reflns_number 8162
_diffrn_reflns_point_group_measured_fraction_full 0.978
_diffrn_reflns_point_group_measured_fraction_max 0.991
_diffrn_reflns_theta_full 25.242
_diffrn_reflns_theta_max 25.139
_diffrn_reflns_theta_min 1.874
_diffrn_source 'fine-focus sealed tube'
_exptl_absorpt_coefficient_mu 0.146
_exptl_absorpt_correction_T_max 0.9792
_exptl_absorpt_correction_T_min 0.9127
_exptl_absorpt_correction_type empirical
_exptl_absorpt_process_details SADABS
_exptl_crystal_colour yellow
_exptl_crystal_density_diffrn 1.453
_exptl_crystal_density_meas ?
_exptl_crystal_density_method 'not measured'
_exptl_crystal_description block
_exptl_crystal_F_000 1480
_exptl_crystal_size_max 0.35
_exptl_crystal_size_mid 0.32
_exptl_crystal_size_min 0.28
_refine_diff_density_max 0.908
_refine_diff_density_min -0.713
_refine_diff_density_rms 0.101
_refine_ls_extinction_method none
_refine_ls_goodness_of_fit_ref 1.083
_refine_ls_hydrogen_treatment mixed
_refine_ls_matrix_type full
_refine_ls_number_parameters 260
_refine_ls_number_reflns 2885
_refine_ls_number_restraints 7
_refine_ls_restrained_S_all 1.099
_refine_ls_R_factor_all 0.0796
_refine_ls_R_factor_gt 0.0663
_refine_ls_shift/su_max 0.000
_refine_ls_shift/su_mean 0.000
_refine_ls_structure_factor_coef Fsqd
_refine_ls_weighting_details 'w=1/[\s^2^(Fo^2^)+(0.1091P)^2^+11.8786P] where P=(Fo^2^+2Fc^2^)/3'
_refine_ls_weighting_scheme calc
_refine_ls_wR_factor_gt 0.1875
_refine_ls_wR_factor_ref 0.1994
_reflns_Friedel_coverage 0.000
_reflns_number_gt 2303
_reflns_number_total 2885
_reflns_threshold_expression 'I > 2\s(I)'
_cod_data_source_file c4dt01883d2.cif
_cod_data_source_block 4'
_cod_depositor_comments
;
The following automatic conversions were performed:

'_chemical_melting_point' value 'not measured' was changed to '?' -
the value is undefined or not given.

Automatic conversion script
Id: cif_fix_values 2281 2013-09-26 08:29:07Z andrius 

 Adding full bibliography for 7031997--7032004.cif.

The following automatic conversions were performed:

'_exptl_crystal_density_meas' value 'none' was changed to '?' - the
value is perceived as not measured.

Automatic conversion script
Id: cif_fix_values 3008 2015-01-20 13:52:24Z robertas 
;
_cod_original_cell_volume 3252.2(5)
_cod_database_code 7032004
_shelx_space_group_comment
;
The symmetry employed for this shelxl refinement is uniquely defined
by the following loop, which should always be used as a source of
symmetry information in preference to the above space-group names.
They are only intended as comments.
;
_shelxl_version_number 2013-3

loop_
_space_group_symop_operation_xyz
'x, y, z'
'-x, y, -z+1/2'
'x+1/2, y+1/2, z'
'-x+1/2, y+1/2, -z+1/2'
'-x, -y, -z'
'x, -y, z-1/2'
'-x+1/2, -y+1/2, -z'
'x+1/2, -y+1/2, z-1/2'

loop_
_atom_site_label
_atom_site_type_symbol
_atom_site_fract_x
_atom_site_fract_y
_atom_site_fract_z
_atom_site_U_iso_or_equiv
_atom_site_adp_type
_atom_site_occupancy
_atom_site_site_symmetry_order
_atom_site_calc_flag
_atom_site_refinement_flags_posn
_atom_site_refinement_flags_adp
_atom_site_refinement_flags_occupancy
Mg1 Mg 0.2500 0.2500 0.5000 0.0131(4) Uani 1 2 d S . P
Mg2 Mg 0.0000 0.19470(8) 0.2500 0.0132(4) Uani 1 2 d S T P
O1 O 0.23013(15) 0.18662(13) 0.3550(2) 0.0178(5) Uani 1 1 d . . .
O2 O 0.07555(15) 0.20013(13) 0.1862(2) 0.0175(5) Uani 1 1 d . . .
O3 O 0.23052(15) -0.14896(13) 0.0619(2) 0.0179(5) Uani 1 1 d . . .
O4 O 0.08837(16) -0.11192(13) -0.1200(2) 0.0193(5) Uani 1 1 d . . .
O5 O 0.09988(15) 0.27906(13) 0.3897(2) 0.0179(5) Uani 1 1 d . . .
O6 O 0.1355(4) 0.3536(3) -0.0851(6) 0.0966(17) Uani 1 1 d . . .
N1 N 0.07407(18) 0.33972(15) 0.4228(3) 0.0171(6) Uani 1 1 d . . .
N2 N 0.2783(4) 0.3373(4) 0.1174(6) 0.0803(16) Uani 1 1 d . U .
C1 C 0.1617(2) 0.10198(19) 0.1772(3) 0.0190(7) Uani 1 1 d . . .
C2 C 0.2396(3) 0.0523(2) 0.2440(4) 0.0306(9) Uani 1 1 d . . .
H2 H 0.294(4) 0.065(3) 0.335(6) 0.059(15) Uiso 1 1 d . . .
C3 C 0.2407(3) -0.0129(2) 0.1856(4) 0.0300(9) Uani 1 1 d . . .
H3 H 0.291(4) -0.047(3) 0.227(5) 0.044(13) Uiso 1 1 d . . .
C4 C 0.1646(2) -0.02945(19) 0.0586(3) 0.0184(7) Uani 1 1 d . . .
C5 C 0.0878(3) 0.0213(2) -0.0085(4) 0.0289(9) Uani 1 1 d . . .
H5 H 0.038(3) 0.008(2) -0.085(5) 0.027(11) Uiso 1 1 d . . .
C6 C 0.0861(3) 0.0858(2) 0.0505(4) 0.0285(9) Uani 1 1 d . . .
H6 H 0.041(3) 0.123(2) 0.013(4) 0.028(10) Uiso 1 1 d . . .
C7 C 0.1564(2) 0.16822(18) 0.2451(3) 0.0165(7) Uani 1 1 d . . .
C8 C 0.1610(2) -0.10270(18) -0.0053(3) 0.0170(7) Uani 1 1 d . . .
C9 C 0.0862(2) 0.4113(2) 0.3977(3) 0.0216(8) Uani 1 1 d . . .
H9 H 0.111(3) 0.417(2) 0.365(4) 0.017(10) Uiso 1 1 d . . .
C10 C 0.0569(3) 0.4749(2) 0.4254(4) 0.0243(8) Uani 1 1 d . . .
H10 H 0.066(3) 0.521(3) 0.404(4) 0.028(11) Uiso 1 1 d . . .
C11 C 0.0154(2) 0.4658(2) 0.4833(3) 0.0204(8) Uani 1 1 d . . .
C12 C 0.0073(3) 0.3909(2) 0.5121(4) 0.0286(9) Uani 1 1 d . . .
H12 H -0.025(3) 0.378(3) 0.545(5) 0.041(12) Uiso 1 1 d . . .
C13 C 0.0368(3) 0.3286(2) 0.4815(4) 0.0275(9) Uani 1 1 d . . .
H13 H 0.029(3) 0.280(3) 0.489(4) 0.032(11) Uiso 1 1 d . . .
C14 C 0.2214(6) 0.3684(5) -0.0031(8) 0.085(2) Uani 1 1 d . . .
H14 H 0.2489 0.4026 -0.0247 0.080 Uiso 1 1 calc . U .
C15 C 0.2457(7) 0.2864(5) 0.1589(9) 0.102(3) Uani 1 1 d . . .
H15A H 0.2973 0.2715 0.2457 0.100 Uiso 1 1 calc . U .
H15B H 0.2206 0.2412 0.1050 0.100 Uiso 1 1 calc . U .
H15C H 0.1962 0.3105 0.1551 0.100 Uiso 1 1 calc . U .
C16 C 0.3726(8) 0.3661(9) 0.2059(13) 0.162(4) Uani 1 1 d . U .
H16A H 0.4042 0.3413 0.2875 0.120 Uiso 1 1 calc . U .
H16B H 0.3708 0.4212 0.2153 0.120 Uiso 1 1 calc . U .
H16C H 0.4068 0.3554 0.1749 0.120 Uiso 1 1 calc . U .

loop_
_atom_site_aniso_label
_atom_site_aniso_U_11
_atom_site_aniso_U_22
_atom_site_aniso_U_33
_atom_site_aniso_U_23
_atom_site_aniso_U_13
_atom_site_aniso_U_12
Mg1 0.0104(7) 0.0105(7) 0.0157(8) -0.0013(6) 0.0070(6) -0.0007(6)
Mg2 0.0108(7) 0.0116(7) 0.0136(8) 0.000 0.0061(6) 0.000
O1 0.0143(11) 0.0197(12) 0.0161(12) -0.0037(10) 0.0082(10) -0.0006(9)
O2 0.0146(11) 0.0171(12) 0.0186(12) 0.0012(9) 0.0095(10) 0.0034(9)
O3 0.0146(11) 0.0160(12) 0.0184(12) -0.0002(9) 0.0082(10) 0.0033(9)
O4 0.0155(11) 0.0173(12) 0.0170(12) -0.0042(10) 0.0065(10) -0.0014(9)
O5 0.0120(11) 0.0149(11) 0.0221(13) -0.0077(10) 0.0085(10) 0.0002(9)
O6 0.067(3) 0.100(4) 0.121(4) -0.015(3) 0.059(3) 0.008(3)
N1 0.0090(13) 0.0185(14) 0.0164(14) -0.0060(11) 0.0045(12) -0.0005(10)
N2 0.069(3) 0.101(4) 0.080(4) -0.001(3) 0.051(3) -0.014(3)
C1 0.0142(16) 0.0203(17) 0.0215(18) -0.0011(14) 0.0108(15) 0.0001(13)
C2 0.0168(18) 0.033(2) 0.023(2) -0.0089(17) 0.0036(16) 0.0049(16)
C3 0.0186(19) 0.028(2) 0.026(2) -0.0079(16) 0.0060(17) 0.0074(16)
C4 0.0165(16) 0.0168(16) 0.0195(17) -0.0018(14) 0.0103(15) -0.0009(13)
C5 0.0218(19) 0.027(2) 0.0184(19) -0.0055(16) 0.0035(17) 0.0045(16)
C6 0.0219(19) 0.027(2) 0.0228(19) -0.0007(16) 0.0077(17) 0.0111(16)
C7 0.0157(16) 0.0161(16) 0.0176(17) -0.0002(13) 0.0104(15) -0.0014(13)
C8 0.0146(16) 0.0162(16) 0.0192(17) -0.0015(13) 0.0103(15) -0.0027(13)
C9 0.0208(18) 0.0243(18) 0.0212(18) 0.0021(15) 0.0141(16) 0.0052(14)
C10 0.0256(19) 0.0176(18) 0.027(2) 0.0033(15) 0.0152(17) 0.0064(15)
C11 0.0090(15) 0.0216(18) 0.0190(18) -0.0068(14) 0.0034(14) 0.0005(13)
C12 0.029(2) 0.0237(19) 0.043(2) -0.0130(17) 0.028(2) -0.0072(15)
C13 0.029(2) 0.0188(18) 0.041(2) -0.0089(17) 0.0256(19) -0.0080(15)
C14 0.078(5) 0.099(5) 0.083(5) 0.011(4) 0.055(4) -0.006(4)
C15 0.145(8) 0.083(5) 0.131(7) 0.014(5) 0.112(7) -0.002(5)
C16 0.127(6) 0.217(9) 0.150(8) 0.010(7) 0.092(6) -0.052(6)

loop_
_atom_type_symbol
_atom_type_description
_atom_type_scat_dispersion_real
_atom_type_scat_dispersion_imag
_atom_type_scat_source
C C 0.0033 0.0016 'International Tables Vol C Tables 4.2.6.8 and 6.1.1.4'
H H 0.0000 0.0000 'International Tables Vol C Tables 4.2.6.8 and 6.1.1.4'
N N 0.0061 0.0033 'International Tables Vol C Tables 4.2.6.8 and 6.1.1.4'
O O 0.0106 0.0060 'International Tables Vol C Tables 4.2.6.8 and 6.1.1.4'
Mg Mg 0.0486 0.0363 'International Tables Vol C Tables 4.2.6.8 and 6.1.1.4'

loop_
_geom_angle_atom_site_label_1
_geom_angle_atom_site_label_2
_geom_angle_atom_site_label_3
_geom_angle
_geom_angle_site_symmetry_1
_geom_angle_site_symmetry_3
O3 Mg1 O3 180.0 6_556 4
O3 Mg1 O1 87.98(9) 6_556 .
O3 Mg1 O1 92.03(9) 4 .
O3 Mg1 O1 92.02(9) 6_556 7_556
O3 Mg1 O1 87.97(9) 4 7_556
O1 Mg1 O1 180.00(11) . 7_556
O3 Mg1 O5 90.57(9) 6_556 .
O3 Mg1 O5 89.43(9) 4 .
O1 Mg1 O5 94.80(8) . .
O1 Mg1 O5 85.20(8) 7_556 .
O3 Mg1 O5 89.43(9) 6_556 7_556
O3 Mg1 O5 90.58(9) 4 7_556
O1 Mg1 O5 85.20(8) . 7_556
O1 Mg1 O5 94.80(8) 7_556 7_556
O5 Mg1 O5 180.00(11) . 7_556
O3 Mg1 Mg2 106.11(6) 6_556 7_556
O3 Mg1 Mg2 73.89(6) 4 7_556
O1 Mg1 Mg2 112.34(6) . 7_556
O1 Mg1 Mg2 67.66(6) 7_556 7_556
O5 Mg1 Mg2 148.17(6) . 7_556
O5 Mg1 Mg2 31.83(6) 7_556 7_556
O3 Mg1 Mg2 73.89(6) 6_556 .
O3 Mg1 Mg2 106.11(6) 4 .
O1 Mg1 Mg2 67.66(6) . .
O1 Mg1 Mg2 112.34(6) 7_556 .
O5 Mg1 Mg2 31.83(6) . .
O5 Mg1 Mg2 148.17(6) 7_556 .
Mg2 Mg1 Mg2 180.0 7_556 .
O4 Mg2 O4 90.56(14) 5 6_556
O4 Mg2 O2 92.37(10) 5 .
O4 Mg2 O2 91.35(9) 6_556 .
O4 Mg2 O2 91.35(9) 5 2
O4 Mg2 O2 92.37(10) 6_556 2
O2 Mg2 O2 174.72(14) . 2
O4 Mg2 O5 176.95(9) 5 .
O4 Mg2 O5 87.37(9) 6_556 .
O2 Mg2 O5 85.45(9) . .
O2 Mg2 O5 90.97(9) 2 .
O4 Mg2 O5 87.37(9) 5 2
O4 Mg2 O5 176.96(9) 6_556 2
O2 Mg2 O5 90.97(9) . 2
O2 Mg2 O5 85.45(9) 2 2
O5 Mg2 O5 94.78(13) . 2
O4 Mg2 Mg1 144.69(7) 5 .
O4 Mg2 Mg1 63.26(6) 6_556 .
O2 Mg2 Mg1 66.72(7) . .
O2 Mg2 Mg1 111.79(7) 2 .
O5 Mg2 Mg1 32.29(6) . .
O5 Mg2 Mg1 119.54(7) 2 .
O4 Mg2 Mg1 63.26(6) 5 2
O4 Mg2 Mg1 144.69(7) 6_556 2
O2 Mg2 Mg1 111.79(7) . 2
O2 Mg2 Mg1 66.72(7) 2 2
O5 Mg2 Mg1 119.54(7) . 2
O5 Mg2 Mg1 32.29(6) 2 2
Mg1 Mg2 Mg1 149.84(4) . 2
C7 O1 Mg1 132.0(2) . .
C7 O2 Mg2 122.5(2) . .
C8 O3 Mg1 126.4(2) . 4_545
C8 O4 Mg2 142.4(2) . 5
N1 O5 Mg2 123.04(17) . .
N1 O5 Mg1 120.29(17) . .
Mg2 O5 Mg1 115.88(10) . .
O5 N1 C9 119.4(3) . .
O5 N1 C13 120.0(3) . .
C9 N1 C13 120.5(3) . .
C15 N2 C14 123.0(7) . .
C15 N2 C16 119.1(8) . .
C14 N2 C16 117.5(7) . .
C6 C1 C2 118.8(3) . .
C6 C1 C7 120.7(3) . .
C2 C1 C7 120.3(3) . .
C3 C2 C1 120.6(3) . .
C3 C2 H2 122(3) . .
C1 C2 H2 118(3) . .
C2 C3 C4 120.7(3) . .
C2 C3 H3 122(3) . .
C4 C3 H3 117(3) . .
C3 C4 C5 118.4(3) . .
C3 C4 C8 121.8(3) . .
C5 C4 C8 119.7(3) . .
C6 C5 C4 120.9(3) . .
C6 C5 H5 121(3) . .
C4 C5 H5 118(3) . .
C5 C6 C1 120.6(3) . .
C5 C6 H6 127(3) . .
C1 C6 H6 113(3) . .
O1 C7 O2 125.0(3) . .
O1 C7 C1 118.7(3) . .
O2 C7 C1 116.3(3) . .
O4 C8 O3 126.5(3) . .
O4 C8 C4 116.3(3) . .
O3 C8 C4 117.2(3) . .
N1 C9 C10 121.1(3) . .
N1 C9 H9 120(3) . .
C10 C9 H9 119(3) . .
C9 C10 C11 120.2(3) . .
C9 C10 H10 116(3) . .
C11 C10 H10 123(3) . .
C12 C11 C10 117.0(3) . .
C12 C11 C11 121.7(4) . 5_566
C10 C11 C11 121.3(4) . 5_566
C13 C12 C11 121.0(4) . .
C13 C12 H12 116(3) . .
C11 C12 H12 123(3) . .
N1 C13 C12 120.2(4) . .
N1 C13 H13 113(3) . .
C12 C13 H13 127(3) . .
O6 C14 N2 123.8(7) . .
O6 C14 H14 118.1 . .
N2 C14 H14 118.1 . .
N2 C15 H15A 109.5 . .
N2 C15 H15B 109.5 . .
H15A C15 H15B 109.5 . .
N2 C15 H15C 109.5 . .
H15A C15 H15C 109.5 . .
H15B C15 H15C 109.5 . .
N2 C16 H16A 109.5 . .
N2 C16 H16B 109.5 . .
H16A C16 H16B 109.5 . .
N2 C16 H16C 109.5 . .
H16A C16 H16C 109.5 . .
H16B C16 H16C 109.5 . .

loop_
_geom_bond_atom_site_label_1
_geom_bond_atom_site_label_2
_geom_bond_distance
_geom_bond_site_symmetry_2
Mg1 O3 2.055(2) 6_556
Mg1 O3 2.055(2) 4
Mg1 O1 2.062(2) .
Mg1 O1 2.062(2) 7_556
Mg1 O5 2.174(2) .
Mg1 O5 2.175(2) 7_556
Mg1 Mg2 3.6623(5) 7_556
Mg1 Mg2 3.6623(5) .
Mg2 O4 2.027(2) 5
Mg2 O4 2.027(2) 6_556
Mg2 O2 2.029(2) .
Mg2 O2 2.029(2) 2
Mg2 O5 2.147(2) .
Mg2 O5 2.147(2) 2
Mg2 Mg1 3.6623(5) 2
O1 C7 1.252(4) .
O2 C7 1.266(4) .
O3 C8 1.263(4) .
O3 Mg1 2.055(2) 4_545
O4 C8 1.251(4) .
O4 Mg2 2.027(2) 5
O5 N1 1.332(3) .
O6 C14 1.235(9) .
N1 C9 1.333(5) .
N1 C13 1.341(5) .
N2 C15 1.360(9) .
N2 C14 1.365(9) .
N2 C16 1.415(12) .
C1 C6 1.380(5) .
C1 C2 1.387(5) .
C1 C7 1.503(5) .
C2 C3 1.379(5) .
C2 H2 0.99(6) .
C3 C4 1.385(5) .
C3 H3 0.92(5) .
C4 C5 1.386(5) .
C4 C8 1.506(5) .
C5 C6 1.378(5) .
C5 H5 0.87(5) .
C6 H6 0.90(4) .
C9 C10 1.369(5) .
C9 H9 0.81(4) .
C10 C11 1.394(5) .
C10 H10 0.89(4) .
C11 C12 1.383(5) .
C11 C11 1.490(6) 5_566
C12 C13 1.374(5) .
C12 H12 0.96(5) .
C13 H13 0.86(5) .
C14 H14 0.9300 .
C15 H15A 0.9600 .
C15 H15B 0.9600 .
C15 H15C 0.9600 .
C16 H16A 0.9600 .
C16 H16B 0.9600 .
C16 H16C 0.9600 .

loop_
_geom_hbond_atom_site_label_D
_geom_hbond_atom_site_label_H
_geom_hbond_atom_site_label_A
_geom_hbond_distance_DH
_geom_hbond_distance_HA
_geom_hbond_distance_DA
_geom_hbond_angle_DHA
_geom_hbond_site_symmetry_A
C9 H9 O3 0.81(4) 2.63(4) 3.179(4) 126(3) 4
C10 H10 O6 0.89(4) 2.46(4) 3.322(6) 162(4) 6_566
C12 H12 O6 0.96(5) 2.42(5) 3.363(6) 169(4) 2
C13 H13 O2 0.86(5) 2.33(5) 2.883(4) 123(4) 2
